data_9000633
loop_
_publ_author_name
'Lager, G. A.'
'Meagher, E. P.'

_publ_section_title
;
 High-temperature structural study of six olivines
 T = 900 deg C, synthetic Ni2SiO4
;
_journal_name_full 'American Mineralogist'
_journal_page_first 365
_journal_page_last 377
_journal_volume 63
_journal_year 1978
_chemical_formula_sum 'Ni2 O4 Si'
_chemical_name_mineral Liebenbergite
_space_group_IT_number 62
_symmetry_space_group_name_Hall '-P 2c 2ab'
_symmetry_space_group_name_H-M 'P b n m'
_cell_angle_alpha 90
_cell_angle_beta 90
_cell_angle_gamma 90
_cell_length_a 4.775
_cell_length_b 10.216
_cell_length_c 5.971
_cell_formula_units_Z 4
_cell_volume 291.274
_database_code_amcsd 0000645
_diffrn_ambient_temperature 1173.15
_exptl_crystal_density_diffrn 4.777
_cod_original_formula_sum 'Ni2 Si O4'
_cod_database_code 9000633

loop_
_space_group_symop_operation_xyz
x,y,z
x,y,1/2-z
-x,-y,1/2+z
1/2+x,1/2-y,1/2+z
1/2-x,1/2+y,1/2-z
1/2-x,1/2+y,z
1/2+x,1/2-y,-z
-x,-y,-z

loop_
_atom_site_aniso_label
_atom_site_aniso_U_11
_atom_site_aniso_U_22
_atom_site_aniso_U_33
_atom_site_aniso_U_12
_atom_site_aniso_U_13
_atom_site_aniso_U_23
Ni1 0.01536 0.02062 0.01806 -0.00099 -0.00173 -0.00278
Ni2 0.01871 0.01533 0.02167 0.00025 0.00000 0.00000
Si 0.00878 0.01269 0.01644 0.00000 0.00000 0.00000
O1 0.01213 0.02538 0.02601 -0.00124 0.00000 0.00000
O2 0.02356 0.01163 0.02402 0.00519 0.00000 0.00000
O3 0.02091 0.02538 0.01987 -0.00025 -0.00260 0.00340

loop_
_atom_site_label
_atom_site_fract_x
_atom_site_fract_y
_atom_site_fract_z
Ni1 0.00000 0.00000 0.00000
Ni2 0.99190 0.27500 0.25000
Si 0.42770 0.09430 0.25000
O1 0.76820 0.09340 0.25000
O2 0.21660 0.44640 0.25000
O3 0.27870 0.16310 0.03330

loop_
_cod_related_entry_id
_cod_related_entry_database
_cod_related_entry_code
1 AMCSD 0000645
